data_4347913
loop_
_publ_author_name
'Mitchell, Kylie J.'
'Abboud, Khalil A.'
'Christou, George'

_publ_section_title
;
 Magnetostructural Correlation for High-Nuclearity Iron(III)/Oxo Complexes
 and Application to Fe5, Fe6, and Fe8 Clusters.
;
_journal_issue 13
_journal_name_full 'Inorganic chemistry'
_journal_page_first 6597
_journal_page_last 6608
_journal_paper_doi 10.1021/acs.inorgchem.6b00769
_journal_volume 55
_journal_year 2016
_chemical_formula_moiety 'C88 H64 N2 O26 Fe6, (2(CH2 Cl2)'
_chemical_formula_sum 'C90 H68 Cl4 Fe6 N2 O26'
_chemical_formula_weight 2070.36
_space_group_crystal_system orthorhombic
_space_group_IT_number 61
_space_group_name_Hall '-P 2ac 2ab'
_space_group_name_H-M_alt 'P b c a'
_atom_sites_solution_hydrogens mixed
_atom_sites_solution_primary direct
_atom_sites_solution_secondary difmap
_audit_creation_method SHELXL-2014/7
_cell_angle_alpha 90
_cell_angle_beta 90
_cell_angle_gamma 90
_cell_formula_units_Z 4
_cell_length_a 21.6936(13)
_cell_length_b 17.4045(10)
_cell_length_c 23.6770(14)
_cell_measurement_reflns_used 9942
_cell_measurement_temperature 100(2)
_cell_measurement_theta_max 28.0
_cell_measurement_theta_min 2.0
_cell_volume 8939.6(9)
_computing_cell_refinement 'Bruker APEX2'
_computing_data_collection 'Bruker APEX2 (Bruker, 2008)'
_computing_data_reduction 'Bruker SAINT (Bruker, 2008)'
_computing_molecular_graphics 'SHELXL-2014 (Sheldrick, 2014)'
_computing_publication_material 'SHELXL-2014 (Sheldrick, 2014)'
_computing_structure_refinement 'SHELXL-2014 (Sheldrick, 2014)'
_computing_structure_solution 'SHELXL-2014 (Sheldrick, 2014)'
_diffrn_ambient_temperature 100(2)
_diffrn_measured_fraction_theta_full 1.000
_diffrn_measured_fraction_theta_max 1.000
_diffrn_measurement_device_type 'Bruker APEX-II DUO'
_diffrn_measurement_method 'phi and omega scans'
_diffrn_radiation_type MoK\a
_diffrn_radiation_wavelength 0.71073
_diffrn_reflns_av_R_equivalents 0.1129
_diffrn_reflns_av_unetI/netI 0.0650
_diffrn_reflns_Laue_measured_fraction_full 1.000
_diffrn_reflns_Laue_measured_fraction_max 1.000
_diffrn_reflns_limit_h_max 28
_diffrn_reflns_limit_h_min -28
_diffrn_reflns_limit_k_max 22
_diffrn_reflns_limit_k_min -22
_diffrn_reflns_limit_l_max 30
_diffrn_reflns_limit_l_min -30
_diffrn_reflns_number 171215
_diffrn_reflns_point_group_measured_fraction_full 1.000
_diffrn_reflns_point_group_measured_fraction_max 1.000
_diffrn_reflns_theta_full 25.242
_diffrn_reflns_theta_max 27.499
_diffrn_reflns_theta_min 1.720
_diffrn_source 'fine-focus sealed tube'
_exptl_absorpt_coefficient_mu 1.146
_exptl_absorpt_correction_T_max 0.9779
_exptl_absorpt_correction_T_min 0.8719
_exptl_absorpt_correction_type analytical
_exptl_absorpt_process_details 'based on measured indexed crystal faces, Bruker SHELXTL2014 (Sheldrick, 2014)'
_exptl_crystal_colour red
_exptl_crystal_density_diffrn 1.538
_exptl_crystal_description plate
_exptl_crystal_F_000 4216
_exptl_crystal_size_max 0.194
_exptl_crystal_size_mid 0.159
_exptl_crystal_size_min 0.022
_refine_diff_density_max 0.919
_refine_diff_density_min -0.622
_refine_diff_density_rms 0.065
_refine_ls_extinction_method none
_refine_ls_goodness_of_fit_ref 0.882
_refine_ls_hydrogen_treatment mixed
_refine_ls_matrix_type full
_refine_ls_number_parameters 591
_refine_ls_number_reflns 10282
_refine_ls_number_restraints 0
_refine_ls_restrained_S_all 0.882
_refine_ls_R_factor_all 0.0700
_refine_ls_R_factor_gt 0.0331
_refine_ls_shift/su_max 0.002
_refine_ls_shift/su_mean 0.000
_refine_ls_structure_factor_coef Fsqd
_refine_ls_weighting_details 'w=1/[\s^2^(Fo^2^)+(0.0364P)^2^] where P=(Fo^2^+2Fc^2^)/3'
_refine_ls_weighting_scheme calc
_refine_ls_wR_factor_gt 0.0668
_refine_ls_wR_factor_ref 0.0741
_reflns_Friedel_coverage 0.000
_reflns_number_gt 6611
_reflns_number_total 10282
_reflns_threshold_expression 'I > 2\s(I)'
_cod_data_source_file ic6b00769_si_001.cif
_cod_data_source_block kjm41
_cod_database_code 4347913
_shelx_shelxl_version_number 2014/7
_shelx_space_group_comment
;
The symmetry employed for this shelxl refinement is uniquely defined
by the following loop, which should always be used as a source of
symmetry information in preference to the above space-group names.
They are only intended as comments.
;
_shelx_estimated_absorpt_t_min 0.808
_shelx_estimated_absorpt_t_max 0.975

loop_
_space_group_symop_operation_xyz
'x, y, z'
'-x+1/2, -y, z+1/2'
'-x, y+1/2, -z+1/2'
'x+1/2, -y+1/2, -z'
'-x, -y, -z'
'x-1/2, y, -z-1/2'
'x, -y-1/2, z-1/2'
'-x-1/2, y-1/2, z'

loop_
_atom_site_label
_atom_site_type_symbol
_atom_site_fract_x
_atom_site_fract_y
_atom_site_fract_z
_atom_site_U_iso_or_equiv
_atom_site_adp_type
_atom_site_occupancy
_atom_site_site_symmetry_order
_atom_site_calc_flag
_atom_site_refinement_flags_posn
_atom_site_refinement_flags_adp
_atom_site_refinement_flags_occupancy
_atom_site_disorder_assembly
_atom_site_disorder_group
Fe1 Fe 0.03332(2) 0.62552(2) 0.45184(2) 0.01700(8) Uani 1 1 d . . . . .
Fe2 Fe 0.15794(2) 0.63997(2) 0.52662(2) 0.01839(8) Uani 1 1 d . . . . .
Fe3 Fe -0.08435(2) 0.49515(2) 0.43588(2) 0.01627(8) Uani 1 1 d . . . . .
O1 O 0.07894(7) 0.59574(8) 0.51587(6) 0.0167(3) Uani 1 1 d . . . . .
O2 O 0.00170(8) 0.52149(10) 0.43620(7) 0.0181(4) Uani 1 1 d . . . . .
H2 H 0.0213(12) 0.4957(16) 0.4450(12) 0.027(10) Uiso 1 1 d . . . . .
O3 O 0.17572(7) 0.53199(9) 0.55792(7) 0.0215(4) Uani 1 1 d . . . . .
O4 O 0.10404(7) 0.60563(9) 0.39759(7) 0.0241(4) Uani 1 1 d . . . . .
O5 O 0.19012(7) 0.60733(9) 0.45010(7) 0.0220(4) Uani 1 1 d . . . . .
O6 O 0.05940(8) 0.73723(9) 0.45632(7) 0.0274(4) Uani 1 1 d . . . . .
O7 O 0.14841(7) 0.74893(9) 0.50373(7) 0.0226(4) Uani 1 1 d . . . . .
O8 O -0.04133(7) 0.66304(9) 0.49782(7) 0.0219(4) Uani 1 1 d . . . . .
O9 O -0.10022(7) 0.55847(9) 0.50808(7) 0.0211(4) Uani 1 1 d . . . . .
O10 O -0.01579(7) 0.65938(9) 0.38258(7) 0.0230(4) Uani 1 1 d . . . . .
O11 O -0.10183(7) 0.58766(9) 0.38709(7) 0.0226(4) Uani 1 1 d . . . . .
O12 O -0.13821(7) 0.32787(9) 0.39253(7) 0.0218(4) Uani 1 1 d . . . . .
O13 O -0.08277(7) 0.43029(9) 0.36514(6) 0.0205(4) Uani 1 1 d . . . . .
N1 N 0.25209(9) 0.64835(11) 0.55362(8) 0.0228(5) Uani 1 1 d . . . . .
C1 C 0.29060(11) 0.70750(15) 0.54887(11) 0.0283(6) Uani 1 1 d . . . . .
H1A H 0.2768 0.7530 0.5306 0.034 Uiso 1 1 calc R U . . .
C2 C 0.35118(12) 0.70470(17) 0.57015(11) 0.0348(7) Uani 1 1 d . . . . .
H2A H 0.3776 0.7478 0.5661 0.042 Uiso 1 1 calc R U . . .
C3 C 0.37175(12) 0.64017(17) 0.59645(11) 0.0334(7) Uani 1 1 d . . . . .
H3A H 0.4125 0.6385 0.6112 0.040 Uiso 1 1 calc R U . . .
C4 C 0.33297(11) 0.57579(15) 0.60194(10) 0.0271(6) Uani 1 1 d . . . . .
C5 C 0.35093(12) 0.50436(17) 0.62524(11) 0.0367(7) Uani 1 1 d . . . . .
H5A H 0.3912 0.4979 0.6403 0.044 Uiso 1 1 calc R U . . .
C6 C 0.31011(12) 0.44474(16) 0.62590(12) 0.0362(7) Uani 1 1 d . . . . .
H6A H 0.3228 0.3970 0.6416 0.043 Uiso 1 1 calc R U . . .
C7 C 0.24986(11) 0.45131(15) 0.60421(11) 0.0300(6) Uani 1 1 d . . . . .
H7A H 0.2226 0.4087 0.6053 0.036 Uiso 1 1 calc R U . . .
C8 C 0.23086(11) 0.52044(14) 0.58135(10) 0.0235(6) Uani 1 1 d . . . . .
C9 C 0.27269(11) 0.58272(14) 0.57963(10) 0.0239(6) Uani 1 1 d . . . . .
C11 C 0.15996(11) 0.59012(12) 0.40599(10) 0.0192(5) Uani 1 1 d . . . . .
C12 C 0.19368(12) 0.54852(13) 0.36028(10) 0.0232(6) Uani 1 1 d . . . . .
C13 C 0.25590(12) 0.53491(14) 0.36465(12) 0.0345(7) Uani 1 1 d . . . . .
H13A H 0.2776 0.5524 0.3971 0.041 Uiso 1 1 calc R U . . .
C14 C 0.28750(15) 0.49613(17) 0.32265(16) 0.0544(9) Uani 1 1 d . . . . .
H14A H 0.3306 0.4878 0.3259 0.065 Uiso 1 1 calc R U . . .
C15 C 0.2561(2) 0.4699(2) 0.27653(16) 0.0670(12) Uani 1 1 d . . . . .
H15A H 0.2775 0.4430 0.2477 0.080 Uiso 1 1 calc R U . . .
C16 C 0.1939(2) 0.48217(19) 0.27160(13) 0.0614(11) Uani 1 1 d . . . . .
H16A H 0.1725 0.4633 0.2395 0.074 Uiso 1 1 calc R U . . .
C17 C 0.16186(15) 0.52192(16) 0.31323(11) 0.0388(7) Uani 1 1 d . . . . .
H17A H 0.1188 0.5308 0.3096 0.047 Uiso 1 1 calc R U . . .
C21 C 0.10150(11) 0.77655(13) 0.47738(10) 0.0214(5) Uani 1 1 d . . . . .
C22 C 0.09745(11) 0.86139(13) 0.47112(10) 0.0211(5) Uani 1 1 d . . . . .
C23 C 0.04310(11) 0.89331(14) 0.45005(11) 0.0280(6) Uani 1 1 d . . . . .
H23A H 0.0094 0.8609 0.4408 0.034 Uiso 1 1 calc R U . . .
C24 C 0.03800(13) 0.97155(16) 0.44261(12) 0.0379(7) Uani 1 1 d . . . . .
H24A H 0.0008 0.9930 0.4286 0.046 Uiso 1 1 calc R U . . .
C25 C 0.08709(14) 1.01847(15) 0.45553(11) 0.0366(7) Uani 1 1 d . . . . .
H25A H 0.0838 1.0724 0.4499 0.044 Uiso 1 1 calc R U . . .
C26 C 0.14053(14) 0.98787(15) 0.47642(11) 0.0371(7) Uani 1 1 d . . . . .
H26A H 0.1741 1.0208 0.4855 0.044 Uiso 1 1 calc R U . . .
C27 C 0.14616(11) 0.90936(14) 0.48447(10) 0.0249(6) Uani 1 1 d . . . . .
H27A H 0.1834 0.8885 0.4991 0.030 Uiso 1 1 calc R U . . .
C31 C -0.08831(10) 0.62909(13) 0.51669(9) 0.0173(5) Uani 1 1 d . . . . .
C32 C -0.13327(10) 0.67355(13) 0.55104(10) 0.0184(5) Uani 1 1 d . . . . .
C33 C -0.12018(11) 0.74845(13) 0.56748(11) 0.0254(6) Uani 1 1 d . . . . .
H33A H -0.0815 0.7708 0.5585 0.030 Uiso 1 1 calc R U . . .
C34 C -0.16346(12) 0.79014(14) 0.59684(11) 0.0311(6) Uani 1 1 d . . . . .
H34A H -0.1544 0.8413 0.6081 0.037 Uiso 1 1 calc R U . . .
C35 C -0.22010(11) 0.75818(14) 0.61010(11) 0.0274(6) Uani 1 1 d . . . . .
H35A H -0.2500 0.7877 0.6297 0.033 Uiso 1 1 calc R U . . .
C36 C -0.23297(12) 0.68359(14) 0.59480(11) 0.0276(6) Uani 1 1 d . . . . .
H36A H -0.2716 0.6614 0.6045 0.033 Uiso 1 1 calc R U . . .
C37 C -0.18986(11) 0.64091(14) 0.56542(10) 0.0233(5) Uani 1 1 d . . . . .
H37A H -0.1988 0.5894 0.5550 0.028 Uiso 1 1 calc R U . . .
C41 C -0.06839(10) 0.63984(13) 0.36559(10) 0.0186(5) Uani 1 1 d . . . . .
C42 C -0.09499(11) 0.68560(14) 0.31786(10) 0.0219(5) Uani 1 1 d . . . . .
C43 C -0.15078(12) 0.66487(16) 0.29360(11) 0.0336(7) Uani 1 1 d . . . . .
H43A H -0.1713 0.6193 0.3053 0.040 Uiso 1 1 calc R U . . .
C44 C -0.17629(14) 0.71115(18) 0.25225(13) 0.0490(9) Uani 1 1 d . . . . .
H44A H -0.2145 0.6971 0.2355 0.059 Uiso 1 1 calc R U . . .
C45 C -0.14684(15) 0.77768(18) 0.23500(13) 0.0461(8) Uani 1 1 d . . . . .
H45A H -0.1652 0.8098 0.2073 0.055 Uiso 1 1 calc R U . . .
C46 C -0.09092(13) 0.79695(15) 0.25825(11) 0.0341(7) Uani 1 1 d . . . . .
H46A H -0.0702 0.8421 0.2460 0.041 Uiso 1 1 calc R U . . .
C47 C -0.06472(12) 0.75107(14) 0.29930(10) 0.0264(6) Uani 1 1 d . . . . .
H47A H -0.0258 0.7644 0.3149 0.032 Uiso 1 1 calc R U . . .
C51 C -0.10992(10) 0.36720(13) 0.35605(10) 0.0198(5) Uani 1 1 d . . . . .
C52 C -0.10902(11) 0.33675(13) 0.29678(10) 0.0204(5) Uani 1 1 d . . . . .
C53 C -0.13505(12) 0.26627(15) 0.28447(11) 0.0304(6) Uani 1 1 d . . . . .
H53A H -0.1537 0.2370 0.3137 0.036 Uiso 1 1 calc R U . . .
C54 C -0.13406(13) 0.23807(16) 0.22965(12) 0.0357(7) Uani 1 1 d . . . . .
H54A H -0.1515 0.1892 0.2215 0.043 Uiso 1 1 calc R U . . .
C55 C -0.10782(12) 0.28099(17) 0.18713(11) 0.0353(7) Uani 1 1 d . . . . .
H55A H -0.1068 0.2617 0.1496 0.042 Uiso 1 1 calc R U . . .
C56 C -0.08288(13) 0.35231(16) 0.19920(11) 0.0364(7) Uani 1 1 d . . . . .
H56A H -0.0656 0.3824 0.1697 0.044 Uiso 1 1 calc R U . . .
C57 C -0.08304(12) 0.37993(14) 0.25366(10) 0.0272(6) Uani 1 1 d . . . . .
H57A H -0.0653 0.4286 0.2617 0.033 Uiso 1 1 calc R U . . .
C58 C -0.00506(15) 0.6561(2) 0.18250(14) 0.0576(10) Uani 1 1 d . . . . .
H57AA H 0.0227 0.6781 0.2115 0.069 Uiso 0.5 1 calc R U P A 1
H57B H -0.0429 0.6878 0.1813 0.069 Uiso 0.5 1 calc R U P A 1
H57C H -0.0497 0.6654 0.1774 0.069 Uiso 0.5 1 calc R U P B 2
H57D H 0.0115 0.6975 0.2068 0.069 Uiso 0.5 1 calc R U P B 2
Cl1 Cl 0.03157(4) 0.65974(5) 0.11642(4) 0.0500(2) Uani 1 1 d . . . . .
Cl2 Cl -0.0233(10) 0.5682(6) 0.2005(5) 0.155(5) Uani 0.377(14) 1 d . . P C 1
Cl2' Cl 0.00584(17) 0.5654(2) 0.21694(16) 0.0669(12) Uani 0.623(14) 1 d . . P C 2

loop_
_atom_site_aniso_label
_atom_site_aniso_U_11
_atom_site_aniso_U_22
_atom_site_aniso_U_33
_atom_site_aniso_U_23
_atom_site_aniso_U_13
_atom_site_aniso_U_12
Fe1 0.01572(17) 0.01649(17) 0.01880(18) 0.00373(14) -0.00282(14) -0.00219(13)
Fe2 0.01989(17) 0.01845(18) 0.01682(18) 0.00016(15) -0.00079(15) -0.00446(14)
Fe3 0.01774(16) 0.01348(17) 0.01758(17) 0.00074(14) -0.00230(14) -0.00164(13)
O1 0.0173(8) 0.0167(8) 0.0161(9) 0.0016(7) -0.0017(7) -0.0014(6)
O2 0.0166(9) 0.0176(9) 0.0201(10) 0.0020(8) -0.0038(8) 0.0009(7)
O3 0.0178(9) 0.0197(9) 0.0271(10) 0.0029(7) -0.0027(7) -0.0008(7)
O4 0.0178(9) 0.0347(10) 0.0199(9) 0.0080(8) -0.0007(7) 0.0002(7)
O5 0.0185(9) 0.0289(10) 0.0185(9) -0.0023(8) 0.0008(7) -0.0049(7)
O6 0.0256(9) 0.0201(9) 0.0364(11) 0.0045(8) -0.0076(8) -0.0071(7)
O7 0.0246(9) 0.0212(9) 0.0218(9) 0.0032(7) -0.0028(7) -0.0013(7)
O8 0.0183(9) 0.0175(9) 0.0299(10) -0.0028(7) -0.0002(7) -0.0009(7)
O9 0.0256(9) 0.0155(9) 0.0221(9) -0.0004(7) 0.0018(7) -0.0016(7)
O10 0.0203(9) 0.0226(9) 0.0260(10) 0.0098(8) -0.0063(7) -0.0044(7)
O11 0.0216(9) 0.0191(9) 0.0272(10) 0.0064(8) -0.0047(7) -0.0027(7)
O12 0.0292(10) 0.0178(9) 0.0184(9) -0.0006(7) 0.0011(8) -0.0067(7)
O13 0.0242(9) 0.0195(9) 0.0180(9) -0.0001(7) -0.0009(7) -0.0040(7)
N1 0.0245(11) 0.0249(11) 0.0188(11) 0.0002(9) -0.0013(9) -0.0028(9)
C1 0.0285(15) 0.0303(15) 0.0261(15) 0.0044(12) -0.0034(12) -0.0089(11)
C2 0.0317(16) 0.0426(17) 0.0300(16) 0.0016(14) -0.0053(13) -0.0176(13)
C3 0.0234(14) 0.0516(19) 0.0252(15) 0.0004(14) -0.0041(12) -0.0074(13)
C4 0.0191(13) 0.0400(16) 0.0222(14) 0.0032(12) -0.0026(11) -0.0018(11)
C5 0.0224(14) 0.0528(19) 0.0351(16) 0.0088(15) -0.0053(12) 0.0061(13)
C6 0.0321(16) 0.0380(17) 0.0385(17) 0.0105(14) -0.0026(14) 0.0052(13)
C7 0.0240(14) 0.0306(15) 0.0354(16) 0.0069(13) -0.0003(12) 0.0010(11)
C8 0.0212(13) 0.0287(15) 0.0205(14) 0.0013(11) 0.0008(11) 0.0007(10)
C9 0.0224(13) 0.0299(15) 0.0195(14) -0.0005(11) 0.0017(11) -0.0002(11)
C11 0.0252(13) 0.0154(12) 0.0170(13) 0.0048(10) 0.0002(11) -0.0065(10)
C12 0.0314(14) 0.0166(13) 0.0215(14) 0.0004(11) 0.0062(11) -0.0018(11)
C13 0.0352(16) 0.0226(14) 0.0456(18) -0.0059(13) 0.0083(14) -0.0019(12)
C14 0.048(2) 0.0367(19) 0.079(3) -0.0146(18) 0.0300(19) -0.0010(15)
C15 0.096(3) 0.047(2) 0.058(3) -0.0155(19) 0.043(2) 0.007(2)
C16 0.110(3) 0.050(2) 0.0240(18) -0.0130(16) 0.003(2) -0.002(2)
C17 0.058(2) 0.0344(17) 0.0242(15) -0.0041(13) -0.0059(14) 0.0001(14)
C21 0.0251(13) 0.0221(13) 0.0169(13) 0.0012(11) 0.0044(11) -0.0039(10)
C22 0.0281(13) 0.0194(12) 0.0157(12) -0.0025(10) 0.0054(11) -0.0025(10)
C23 0.0261(14) 0.0254(14) 0.0325(15) 0.0047(12) 0.0015(12) 0.0005(11)
C24 0.0418(18) 0.0295(15) 0.0425(18) 0.0066(13) 0.0032(14) 0.0110(13)
C25 0.059(2) 0.0169(14) 0.0344(16) -0.0008(12) 0.0051(15) -0.0009(13)
C26 0.0526(19) 0.0252(15) 0.0334(16) -0.0058(13) -0.0022(14) -0.0113(13)
C27 0.0306(15) 0.0233(14) 0.0209(14) -0.0039(11) 0.0001(11) -0.0035(11)
C31 0.0194(12) 0.0156(12) 0.0169(13) 0.0023(10) -0.0042(10) 0.0002(10)
C32 0.0203(12) 0.0164(12) 0.0184(13) 0.0008(10) -0.0033(10) 0.0019(9)
C33 0.0236(14) 0.0192(13) 0.0335(15) -0.0041(11) 0.0003(12) -0.0021(10)
C34 0.0338(16) 0.0215(14) 0.0379(17) -0.0090(12) -0.0003(13) 0.0006(12)
C35 0.0257(14) 0.0284(15) 0.0281(15) -0.0017(12) 0.0028(12) 0.0086(11)
C36 0.0230(14) 0.0297(15) 0.0300(15) 0.0007(12) 0.0027(12) 0.0011(11)
C37 0.0241(13) 0.0172(13) 0.0286(14) -0.0015(11) 0.0009(11) 0.0001(10)
C41 0.0216(13) 0.0173(12) 0.0170(13) -0.0012(10) -0.0001(10) 0.0022(10)
C42 0.0244(14) 0.0224(13) 0.0190(13) 0.0022(10) -0.0029(11) 0.0030(10)
C43 0.0330(16) 0.0348(16) 0.0331(16) 0.0097(13) -0.0111(13) -0.0034(12)
C44 0.0425(19) 0.061(2) 0.0437(19) 0.0175(17) -0.0241(15) -0.0048(16)
C45 0.058(2) 0.0446(19) 0.0356(18) 0.0157(15) -0.0199(16) 0.0076(16)
C46 0.0472(18) 0.0266(15) 0.0284(16) 0.0090(12) -0.0051(14) -0.0010(13)
C47 0.0318(14) 0.0243(14) 0.0231(14) 0.0029(11) -0.0034(12) 0.0005(11)
C51 0.0195(12) 0.0197(13) 0.0202(13) -0.0001(11) -0.0018(10) 0.0019(10)
C52 0.0205(13) 0.0216(13) 0.0191(13) -0.0009(11) -0.0011(11) 0.0038(10)
C53 0.0394(16) 0.0261(15) 0.0257(15) -0.0045(12) 0.0001(12) -0.0035(12)
C54 0.0438(17) 0.0298(16) 0.0334(17) -0.0150(13) -0.0056(14) -0.0013(13)
C55 0.0377(17) 0.0465(18) 0.0215(15) -0.0143(13) -0.0043(13) 0.0132(14)
C56 0.0419(17) 0.0450(18) 0.0223(15) -0.0013(13) 0.0086(13) 0.0062(14)
C57 0.0325(15) 0.0263(14) 0.0228(14) -0.0037(12) 0.0033(12) 0.0020(12)
C58 0.049(2) 0.063(2) 0.060(2) -0.0138(19) 0.0105(18) 0.0083(17)
Cl1 0.0444(5) 0.0518(5) 0.0539(5) 0.0015(4) -0.0010(4) 0.0040(4)
Cl2 0.240(11) 0.123(5) 0.103(5) -0.047(4) 0.100(7) -0.117(6)
Cl2' 0.0792(19) 0.0538(16) 0.0678(17) 0.0134(12) 0.0308(12) 0.0124(14)

loop_
_atom_type_symbol
_atom_type_description
_atom_type_scat_dispersion_real
_atom_type_scat_dispersion_imag
_atom_type_scat_source
C C 0.0033 0.0016 'International Tables Vol C Tables 4.2.6.8 and 6.1.1.4'
H H 0.0000 0.0000 'International Tables Vol C Tables 4.2.6.8 and 6.1.1.4'
N N 0.0061 0.0033 'International Tables Vol C Tables 4.2.6.8 and 6.1.1.4'
O O 0.0106 0.0060 'International Tables Vol C Tables 4.2.6.8 and 6.1.1.4'
Cl Cl 0.1484 0.1585 'International Tables Vol C Tables 4.2.6.8 and 6.1.1.4'
Fe Fe 0.3463 0.8444 'International Tables Vol C Tables 4.2.6.8 and 6.1.1.4'

loop_
_geom_angle_atom_site_label_1
_geom_angle_atom_site_label_2
_geom_angle_atom_site_label_3
_geom_angle
_geom_angle_site_symmetry_1
_geom_angle_site_symmetry_3
O1 Fe1 O2 94.66(7) . .
O1 Fe1 O6 94.31(7) . .
O2 Fe1 O6 170.98(7) . .
O1 Fe1 O4 93.74(6) . .
O2 Fe1 O4 89.28(7) . .
O6 Fe1 O4 89.19(7) . .
O1 Fe1 O10 179.20(7) . .
O2 Fe1 O10 86.14(7) . .
O6 Fe1 O10 84.89(6) . .
O4 Fe1 O10 86.30(6) . .
O1 Fe1 O8 94.30(6) . .
O2 Fe1 O8 96.72(7) . .
O6 Fe1 O8 83.55(7) . .
O4 Fe1 O8 169.54(6) . .
O10 Fe1 O8 85.57(7) . .
O1 Fe2 O7 104.92(6) . .
O1 Fe2 O5 94.46(6) . .
O7 Fe2 O5 93.43(7) . .
O1 Fe2 O12 92.74(6) . 5_566
O7 Fe2 O12 88.41(6) . 5_566
O5 Fe2 O12 171.85(6) . 5_566
O1 Fe2 O3 81.19(6) . .
O7 Fe2 O3 172.67(7) . .
O5 Fe2 O3 90.08(7) . .
O12 Fe2 O3 87.24(6) 5_566 .
O1 Fe2 N1 158.17(7) . .
O7 Fe2 N1 96.64(7) . .
O5 Fe2 N1 87.56(7) . .
O12 Fe2 N1 84.34(7) 5_566 .
O3 Fe2 N1 77.07(7) . .
O1 Fe2 Fe3 40.07(4) . 5_566
O7 Fe2 Fe3 141.34(5) . 5_566
O5 Fe2 Fe3 103.31(5) . 5_566
O12 Fe2 Fe3 79.89(4) 5_566 5_566
O3 Fe2 Fe3 43.23(4) . 5_566
N1 Fe2 Fe3 118.38(5) . 5_566
O2 Fe3 O1 97.60(7) . 5_566
O2 Fe3 O11 89.68(7) . .
O1 Fe3 O11 172.61(6) 5_566 .
O2 Fe3 O13 96.89(7) . .
O1 Fe3 O13 91.80(6) 5_566 .
O11 Fe3 O13 88.53(7) . .
O2 Fe3 O3 175.63(7) . 5_566
O1 Fe3 O3 80.17(6) 5_566 5_566
O11 Fe3 O3 92.49(6) . 5_566
O13 Fe3 O3 86.96(6) . 5_566
O2 Fe3 O9 91.80(7) . .
O1 Fe3 O9 87.59(6) 5_566 .
O11 Fe3 O9 90.96(6) . .
O13 Fe3 O9 171.29(6) . .
O3 Fe3 O9 84.37(6) 5_566 .
O2 Fe3 Fe2 135.05(6) . 5_566
O1 Fe3 Fe2 38.64(4) 5_566 5_566
O11 Fe3 Fe2 134.45(5) . 5_566
O13 Fe3 Fe2 79.34(4) . 5_566
O3 Fe3 Fe2 43.60(4) 5_566 5_566
O9 Fe3 Fe2 94.89(4) . 5_566
Fe1 O1 Fe2 118.12(8) . .
Fe1 O1 Fe3 136.45(8) . 5_566
Fe2 O1 Fe3 101.29(7) . 5_566
Fe3 O2 Fe1 123.90(10) . .
Fe3 O2 H2 118(3) . .
Fe1 O2 H2 110(3) . .
C8 O3 Fe3 143.65(15) . 5_566
C8 O3 Fe2 117.11(14) . .
Fe3 O3 Fe2 93.17(6) 5_566 .
C11 O4 Fe1 131.66(15) . .
C11 O5 Fe2 128.73(15) . .
C21 O6 Fe1 138.81(16) . .
C21 O7 Fe2 124.90(15) . .
C31 O8 Fe1 132.50(15) . .
C31 O9 Fe3 127.95(15) . .
C41 O10 Fe1 130.73(15) . .
C41 O11 Fe3 133.90(15) . .
C51 O12 Fe2 126.56(15) . 5_566
C51 O13 Fe3 128.20(15) . .
C1 N1 C9 118.5(2) . .
C1 N1 Fe2 128.70(17) . .
C9 N1 Fe2 112.78(15) . .
N1 C1 C2 121.9(2) . .
N1 C1 H1A 119.0 . .
C2 C1 H1A 119.0 . .
C3 C2 C1 119.9(2) . .
C3 C2 H2A 120.0 . .
C1 C2 H2A 120.0 . .
C2 C3 C4 120.3(2) . .
C2 C3 H3A 119.9 . .
C4 C3 H3A 119.9 . .
C3 C4 C5 124.8(2) . .
C3 C4 C9 116.7(2) . .
C5 C4 C9 118.4(2) . .
C6 C5 C4 119.6(2) . .
C6 C5 H5A 120.2 . .
C4 C5 H5A 120.2 . .
C5 C6 C7 122.4(3) . .
C5 C6 H6A 118.8 . .
C7 C6 H6A 118.8 . .
C8 C7 C6 119.3(2) . .
C8 C7 H7A 120.3 . .
C6 C7 H7A 120.3 . .
O3 C8 C7 124.2(2) . .
O3 C8 C9 116.6(2) . .
C7 C8 C9 119.2(2) . .
N1 C9 C8 116.2(2) . .
N1 C9 C4 122.6(2) . .
C8 C9 C4 121.1(2) . .
O4 C11 O5 125.2(2) . .
O4 C11 C12 117.5(2) . .
O5 C11 C12 117.3(2) . .
C13 C12 C17 119.4(2) . .
C13 C12 C11 120.7(2) . .
C17 C12 C11 119.9(2) . .
C12 C13 C14 121.1(3) . .
C12 C13 H13A 119.5 . .
C14 C13 H13A 119.5 . .
C15 C14 C13 119.4(3) . .
C15 C14 H14A 120.3 . .
C13 C14 H14A 120.3 . .
C14 C15 C16 120.5(3) . .
C14 C15 H15A 119.8 . .
C16 C15 H15A 119.8 . .
C15 C16 C17 120.6(3) . .
C15 C16 H16A 119.7 . .
C17 C16 H16A 119.7 . .
C12 C17 C16 119.1(3) . .
C12 C17 H17A 120.5 . .
C16 C17 H17A 120.5 . .
O6 C21 O7 124.7(2) . .
O6 C21 C22 117.6(2) . .
O7 C21 C22 117.8(2) . .
C27 C22 C23 119.1(2) . .
C27 C22 C21 122.1(2) . .
C23 C22 C21 118.7(2) . .
C24 C23 C22 120.5(2) . .
C24 C23 H23A 119.8 . .
C22 C23 H23A 119.8 . .
C25 C24 C23 119.7(3) . .
C25 C24 H24A 120.1 . .
C23 C24 H24A 120.1 . .
C26 C25 C24 120.3(3) . .
C26 C25 H25A 119.8 . .
C24 C25 H25A 119.8 . .
C25 C26 C27 120.6(3) . .
C25 C26 H26A 119.7 . .
C27 C26 H26A 119.7 . .
C22 C27 C26 119.8(2) . .
C22 C27 H27A 120.1 . .
C26 C27 H27A 120.1 . .
O8 C31 O9 124.1(2) . .
O8 C31 C32 118.7(2) . .
O9 C31 C32 117.2(2) . .
C33 C32 C37 119.6(2) . .
C33 C32 C31 120.5(2) . .
C37 C32 C31 119.9(2) . .
C34 C33 C32 119.8(2) . .
C34 C33 H33A 120.1 . .
C32 C33 H33A 120.1 . .
C33 C34 C35 120.6(2) . .
C33 C34 H34A 119.7 . .
C35 C34 H34A 119.7 . .
C36 C35 C34 119.9(2) . .
C36 C35 H35A 120.0 . .
C34 C35 H35A 120.0 . .
C35 C36 C37 120.1(2) . .
C35 C36 H36A 119.9 . .
C37 C36 H36A 119.9 . .
C36 C37 C32 120.0(2) . .
C36 C37 H37A 120.0 . .
C32 C37 H37A 120.0 . .
O10 C41 O11 125.8(2) . .
O10 C41 C42 116.6(2) . .
O11 C41 C42 117.6(2) . .
C47 C42 C43 119.7(2) . .
C47 C42 C41 119.6(2) . .
C43 C42 C41 120.7(2) . .
C44 C43 C42 119.4(3) . .
C44 C43 H43A 120.3 . .
C42 C43 H43A 120.3 . .
C43 C44 C45 120.8(3) . .
C43 C44 H44A 119.6 . .
C45 C44 H44A 119.6 . .
C46 C45 C44 119.6(3) . .
C46 C45 H45A 120.2 . .
C44 C45 H45A 120.2 . .
C45 C46 C47 120.3(3) . .
C45 C46 H46A 119.9 . .
C47 C46 H46A 119.9 . .
C46 C47 C42 120.2(2) . .
C46 C47 H47A 119.9 . .
C42 C47 H47A 119.9 . .
O12 C51 O13 125.6(2) . .
O12 C51 C52 117.1(2) . .
O13 C51 C52 117.4(2) . .
C53 C52 C57 119.5(2) . .
C53 C52 C51 120.4(2) . .
C57 C52 C51 120.2(2) . .
C52 C53 C54 120.3(3) . .
C52 C53 H53A 119.8 . .
C54 C53 H53A 119.8 . .
C55 C54 C53 119.9(3) . .
C55 C54 H54A 120.1 . .
C53 C54 H54A 120.1 . .
C54 C55 C56 119.8(3) . .
C54 C55 H55A 120.1 . .
C56 C55 H55A 120.1 . .
C57 C56 C55 120.4(3) . .
C57 C56 H56A 119.8 . .
C55 C56 H56A 119.8 . .
C56 C57 C52 120.1(2) . .
C56 C57 H57A 120.0 . .
C52 C57 H57A 120.0 . .
Cl2 C58 Cl1 112.0(3) . .
Cl1 C58 Cl2' 112.2(2) . .
Cl2 C58 H57A 109.2 . .
Cl1 C58 H57A 109.2 . .
Cl2 C58 H57B 109.2 . .
Cl1 C58 H57B 109.2 . .
H57A C58 H57B 107.9 . .
Cl1 C58 H57C 109.2 . .
Cl2' C58 H57C 109.2 . .
Cl1 C58 H57D 109.2 . .
Cl2' C58 H57D 109.2 . .
H57C C58 H57D 107.9 . .

loop_
_geom_bond_atom_site_label_1
_geom_bond_atom_site_label_2
_geom_bond_distance
_geom_bond_site_symmetry_2
Fe1 O1 1.8832(15) .
Fe1 O2 1.9714(17) .
Fe1 O6 2.0277(16) .
Fe1 O4 2.0307(16) .
Fe1 O10 2.0423(16) .
Fe1 O8 2.0576(16) .
Fe2 O1 1.8960(15) .
Fe2 O7 1.9830(16) .
Fe2 O5 2.0230(16) .
Fe2 O12 2.0400(16) 5_566
Fe2 O3 2.0568(16) .
Fe2 N1 2.145(2) .
Fe2 Fe3 2.9779(5) 5_566
Fe3 O2 1.9222(18) .
Fe3 O1 1.9548(15) 5_566
Fe3 O11 2.0175(16) .
Fe3 O13 2.0201(16) .
Fe3 O3 2.0427(15) 5_566
Fe3 O9 2.0628(16) .
Fe3 Fe2 2.9778(5) 5_566
O1 Fe3 1.9549(15) 5_566
O2 H2 0.65(3) .
O3 C8 1.334(3) .
O3 Fe3 2.0428(15) 5_566
O4 C11 1.258(3) .
O5 C11 1.268(3) .
O6 C21 1.245(3) .
O7 C21 1.287(3) .
O8 C31 1.260(3) .
O9 C31 1.273(2) .
O10 C41 1.257(3) .
O11 C41 1.269(3) .
O12 C51 1.261(3) .
O12 Fe2 2.0399(16) 5_566
O13 C51 1.265(3) .
N1 C1 1.331(3) .
N1 C9 1.372(3) .
C1 C2 1.408(3) .
C1 H1A 0.9500 .
C2 C3 1.359(4) .
C2 H2A 0.9500 .
C3 C4 1.407(3) .
C3 H3A 0.9500 .
C4 C5 1.415(4) .
C4 C9 1.416(3) .
C5 C6 1.364(4) .
C5 H5A 0.9500 .
C6 C7 1.409(3) .
C6 H6A 0.9500 .
C7 C8 1.382(3) .
C7 H7A 0.9500 .
C8 C9 1.414(3) .
C11 C12 1.494(3) .
C12 C13 1.374(3) .
C12 C17 1.390(4) .
C13 C14 1.384(4) .
C13 H13A 0.9500 .
C14 C15 1.366(5) .
C14 H14A 0.9500 .
C15 C16 1.371(5) .
C15 H15A 0.9500 .
C16 C17 1.390(4) .
C16 H16A 0.9500 .
C17 H17A 0.9500 .
C21 C22 1.487(3) .
C22 C27 1.383(3) .
C22 C23 1.396(3) .
C23 C24 1.377(4) .
C23 H23A 0.9500 .
C24 C25 1.376(4) .
C24 H24A 0.9500 .
C25 C26 1.368(4) .
C25 H25A 0.9500 .
C26 C27 1.385(3) .
C26 H26A 0.9500 .
C27 H27A 0.9500 .
C31 C32 1.487(3) .
C32 C33 1.390(3) .
C32 C37 1.395(3) .
C33 C34 1.375(3) .
C33 H33A 0.9500 .
C34 C35 1.385(3) .
C34 H34A 0.9500 .
C35 C36 1.376(3) .
C35 H35A 0.9500 .
C36 C37 1.382(3) .
C36 H36A 0.9500 .
C37 H37A 0.9500 .
C41 C42 1.498(3) .
C42 C47 1.387(3) .
C42 C43 1.387(3) .
C43 C44 1.383(4) .
C43 H43A 0.9500 .
C44 C45 1.384(4) .
C44 H44A 0.9500 .
C45 C46 1.374(4) .
C45 H45A 0.9500 .
C46 C47 1.381(3) .
C46 H46A 0.9500 .
C47 H47A 0.9500 .
C51 C52 1.500(3) .
C52 C53 1.382(3) .
C52 C57 1.387(3) .
C53 C54 1.388(4) .
C53 H53A 0.9500 .
C54 C55 1.377(4) .
C54 H54A 0.9500 .
C55 C56 1.384(4) .
C55 H55A 0.9500 .
C56 C57 1.376(3) .
C56 H56A 0.9500 .
C57 H57A 0.9500 .
C58 Cl2 1.636(9) .
C58 Cl1 1.756(3) .
C58 Cl2' 1.793(5) .
C58 H57A 0.9900 .
C58 H57B 0.9900 .
C58 H57C 0.9900 .
C58 H57D 0.9900 .
